data_7150392
loop_
_publ_author_name
'Loeb, Stephen J.'
'Tiburcio, Jorge'
'Vella, Sarah J.'
'Wisner, James A.'

_publ_section_title
;
 A versatile template for the formation of [2]pseudorotaxanes.
 1,2-Bis(pyridinium)ethane axles and 24-crown-8 ether wheels.
;
_journal_issue 4
_journal_name_full 'Organic &amp; biomolecular chemistry'
_journal_page_first 667
_journal_page_last 680
_journal_paper_doi 10.1039/b514528g
_journal_volume 4
_journal_year 2006
_chemical_formula_sum 'C56 H62 B2 F8 N6 O12'
_chemical_formula_weight 1184.74
_chemical_name_systematic
;
?
;
_space_group_IT_number 14
_symmetry_cell_setting monoclinic
_symmetry_Int_Tables_number 14
_symmetry_space_group_name_Hall '-P 2yn'
_symmetry_space_group_name_H-M 'P 1 21/n 1'
_atom_sites_solution_hydrogens geom
_atom_sites_solution_primary direct
_atom_sites_solution_secondary difmap
_audit_creation_method SHELXL-97
_cell_angle_alpha 90.00
_cell_angle_beta 111.498(2)
_cell_angle_gamma 90.00
_cell_formula_units_Z 4
_cell_length_a 12.2482(7)
_cell_length_b 37.030(2)
_cell_length_c 13.0751(7)
_cell_measurement_temperature 293(2)
_cell_measurement_theta_max 28.3
_cell_measurement_theta_min 1.5
_cell_volume 5517.7(5)
_computing_cell_refinement 'Bruker SAINT'
_computing_data_collection 'Bruker SMART'
_computing_data_reduction 'Bruker SHELXTL XPREP'
_computing_molecular_graphics 'Bruker SHELXTL XP'
_computing_publication_material 'Bruker SHELXTL XCIF'
_computing_structure_refinement 'SHELXL-97 (Sheldrick, 1997)'
_computing_structure_solution 'SHELXS-97 (Sheldrick, 1997)'
_diffrn_ambient_temperature 293(2)
_diffrn_measured_fraction_theta_full 0.976
_diffrn_measured_fraction_theta_max 0.976
_diffrn_measurement_device_type 'Bruker APEX CCD'
_diffrn_measurement_method 'hemisphere scans'
_diffrn_radiation_monochromator graphite
_diffrn_radiation_source 'fine-focus sealed tube'
_diffrn_radiation_type MoK\a
_diffrn_radiation_wavelength 0.71073
_diffrn_reflns_av_R_equivalents 0.0640
_diffrn_reflns_av_sigmaI/netI 0.0627
_diffrn_reflns_limit_h_max 12
_diffrn_reflns_limit_h_min -12
_diffrn_reflns_limit_k_max 37
_diffrn_reflns_limit_k_min -37
_diffrn_reflns_limit_l_max 13
_diffrn_reflns_limit_l_min -13
_diffrn_reflns_number 18652
_diffrn_reflns_theta_full 20.81
_diffrn_reflns_theta_max 20.81
_diffrn_reflns_theta_min 1.87
_diffrn_standards_decay_% <1
_diffrn_standards_number '50 standard frames at start and end'
_exptl_absorpt_coefficient_mu 0.117
_exptl_absorpt_correction_T_max 1.000000
_exptl_absorpt_correction_T_min 0.905246
_exptl_absorpt_correction_type empirical
_exptl_crystal_colour block
_exptl_crystal_density_diffrn 1.426
_exptl_crystal_density_meas ?
_exptl_crystal_density_method .
_exptl_crystal_description yellow
_exptl_crystal_F_000 2472
_exptl_crystal_size_max 0.34
_exptl_crystal_size_mid 0.28
_exptl_crystal_size_min 0.16
_refine_diff_density_max 1.124
_refine_diff_density_min -0.576
_refine_diff_density_rms 0.075
_refine_ls_extinction_method none
_refine_ls_goodness_of_fit_ref 1.157
_refine_ls_hydrogen_treatment mixed
_refine_ls_matrix_type full
_refine_ls_number_parameters 757
_refine_ls_number_reflns 5635
_refine_ls_number_restraints 0
_refine_ls_restrained_S_all 1.157
_refine_ls_R_factor_all 0.1529
_refine_ls_R_factor_gt 0.1121
_refine_ls_shift/su_max 0.000
_refine_ls_shift/su_mean 0.000
_refine_ls_structure_factor_coef Fsqd
_refine_ls_weighting_details 'calc w=1/[\s^2^(Fo^2^)+(0.0301P)^2^+45.0171P] where P=(Fo^2^+2Fc^2^)/3'
_refine_ls_weighting_scheme calc
_refine_ls_wR_factor_gt 0.2105
_refine_ls_wR_factor_ref 0.2335
_reflns_number_gt 4040
_reflns_number_total 5635
_reflns_threshold_expression >2sigma(I)
_cod_data_source_file b514528g.txt
_cod_data_source_block '[2]pseudorotaxane_[(1,2-bis(4,4'-bipyridinium)ethane)-DN24C8][BF4]2'
_cod_original_sg_symbol_H-M P2(1)/n
_cod_database_code 7150392

loop_
_symmetry_equiv_pos_as_xyz
'x, y, z'
'-x+1/2, y+1/2, -z+1/2'
'-x, -y, -z'
'x-1/2, -y-1/2, z-1/2'

loop_
_atom_site_label
_atom_site_type_symbol
_atom_site_fract_x
_atom_site_fract_y
_atom_site_fract_z
_atom_site_U_iso_or_equiv
_atom_site_adp_type
_atom_site_occupancy
_atom_site_symmetry_multiplicity
_atom_site_calc_flag
_atom_site_refinement_flags
_atom_site_disorder_assembly
_atom_site_disorder_group
O1 O 0.4911(5) 0.04586(16) 0.2329(5) 0.0385(16) Uani 1 1 d . . .
O2 O 0.5144(5) 0.07040(16) 0.0270(5) 0.0407(17) Uani 1 1 d . . .
O3 O 0.3787(6) 0.12398(16) -0.1180(5) 0.0426(17) Uani 1 1 d . . .
O4 O 0.2355(5) 0.18739(15) -0.1384(4) 0.0316(15) Uani 1 1 d . . .
O5 O 0.1253(5) 0.20573(15) -0.0117(5) 0.0341(15) Uani 1 1 d . . .
O6 O 0.0683(5) 0.15957(16) 0.1497(5) 0.0405(17) Uani 1 1 d . . .
O7 O 0.2408(6) 0.13685(17) 0.3473(5) 0.0490(18) Uani 1 1 d . . .
O8 O 0.4122(6) 0.0791(2) 0.3667(5) 0.0541(19) Uani 1 1 d . . .
O9 O 0.7324(8) -0.0481(3) 0.3590(7) 0.086(3) Uani 1 1 d . . .
O10 O 0.7942(7) -0.0504(2) 0.2283(6) 0.071(2) Uani 1 1 d . . .
O11 O 0.7227(13) 0.1671(5) -0.1426(12) 0.190(7) Uani 1 1 d . . .
O12 O 0.6081(10) 0.1856(3) -0.0723(9) 0.113(4) Uani 1 1 d . . .
N1 N 0.4702(7) 0.3626(2) 0.1372(7) 0.047(2) Uani 1 1 d . . .
N2 N 0.4092(6) 0.17376(17) 0.1496(6) 0.0265(18) Uani 1 1 d . . .
N3 N 0.2340(6) 0.08830(17) 0.0777(6) 0.0241(17) Uani 1 1 d . . .
N4 N 0.0513(6) -0.09168(19) 0.0928(6) 0.0337(19) Uani 1 1 d . . .
N5 N 0.8109(8) -0.0477(2) 0.3247(7) 0.048(2) Uani 1 1 d . . .
N6 N 0.6482(11) 0.1877(3) -0.1405(10) 0.088(3) Uani 1 1 d . . .
C1 C 0.4542(9) 0.3454(3) 0.2207(9) 0.052(3) Uani 1 1 d . . .
H1A H 0.4522 0.3592 0.2794 0.063 Uiso 1 1 calc R . .
C2 C 0.4406(8) 0.3088(2) 0.2251(8) 0.037(2) Uani 1 1 d . . .
H2A H 0.4298 0.2984 0.2854 0.044 Uiso 1 1 calc R . .
C3 C 0.4429(7) 0.2875(2) 0.1395(7) 0.022(2) Uani 1 1 d . . .
C4 C 0.4578(7) 0.3048(2) 0.0523(7) 0.031(2) Uani 1 1 d . . .
H4A H 0.4595 0.2917 -0.0077 0.038 Uiso 1 1 calc R . .
C5 C 0.4702(8) 0.3422(3) 0.0548(9) 0.043(3) Uani 1 1 d . . .
H5A H 0.4790 0.3534 -0.0054 0.052 Uiso 1 1 calc R . .
C6 C 0.4322(7) 0.2477(2) 0.1438(7) 0.025(2) Uani 1 1 d . . .
C7 C 0.3818(7) 0.2312(2) 0.2104(7) 0.034(2) Uani 1 1 d . . .
H7A H 0.3535 0.2454 0.2538 0.040 Uiso 1 1 calc R . .
C8 C 0.3723(7) 0.1947(2) 0.2142(7) 0.033(2) Uani 1 1 d . . .
H8A H 0.3402 0.1843 0.2615 0.040 Uiso 1 1 calc R . .
C9 C 0.4589(7) 0.1887(2) 0.0842(7) 0.029(2) Uani 1 1 d . . .
H9A H 0.4844 0.1739 0.0401 0.035 Uiso 1 1 calc R . .
C10 C 0.4730(7) 0.2248(2) 0.0808(7) 0.025(2) Uani 1 1 d . . .
H10A H 0.5100 0.2345 0.0363 0.030 Uiso 1 1 calc R . .
C11 C 0.3882(8) 0.1343(2) 0.1471(7) 0.033(2) Uani 1 1 d . . .
H11A H 0.3992 0.1258 0.2203 0.040 Uiso 1 1 calc R . .
H11B H 0.4436 0.1219 0.1222 0.040 Uiso 1 1 calc R . .
C12 C 0.2654(7) 0.1266(2) 0.0705(7) 0.033(2) Uani 1 1 d . . .
H12A H 0.2112 0.1421 0.0888 0.040 Uiso 1 1 calc R . .
H12B H 0.2582 0.1321 -0.0043 0.040 Uiso 1 1 calc R . .
C13 C 0.1830(7) 0.0789(2) 0.1483(7) 0.030(2) Uani 1 1 d . . .
H13A H 0.1698 0.0964 0.1934 0.037 Uiso 1 1 calc R . .
C14 C 0.1501(8) 0.0442(2) 0.1553(7) 0.029(2) Uani 1 1 d . . .
H14A H 0.1150 0.0381 0.2051 0.034 Uiso 1 1 calc R . .
C15 C 0.1691(7) 0.0179(2) 0.0878(6) 0.023(2) Uani 1 1 d . . .
C16 C 0.2213(8) 0.0287(2) 0.0155(8) 0.037(2) Uani 1 1 d . . .
H16A H 0.2341 0.0117 -0.0315 0.045 Uiso 1 1 calc R . .
C17 C 0.2549(8) 0.0638(2) 0.0115(7) 0.033(2) Uani 1 1 d . . .
H17A H 0.2916 0.0705 -0.0365 0.040 Uiso 1 1 calc R . .
C18 C 0.1294(7) -0.0203(2) 0.0905(6) 0.022(2) Uani 1 1 d . . .
C19 C 0.0811(8) -0.0314(2) 0.1640(8) 0.039(2) Uani 1 1 d . . .
H19A H 0.0731 -0.0152 0.2152 0.047 Uiso 1 1 calc R . .
C20 C 0.0440(9) -0.0668(3) 0.1623(8) 0.043(3) Uani 1 1 d . . .
H20A H 0.0117 -0.0736 0.2137 0.052 Uiso 1 1 calc R . .
C21 C 0.1007(9) -0.0808(2) 0.0251(8) 0.044(3) Uani 1 1 d . . .
H21A H 0.1107 -0.0978 -0.0231 0.053 Uiso 1 1 calc R . .
C22 C 0.1394(8) -0.0461(2) 0.0194(7) 0.037(2) Uani 1 1 d . . .
H22A H 0.1721 -0.0403 -0.0324 0.044 Uiso 1 1 calc R . .
C23 C 0.4013(8) 0.0420(3) 0.3631(8) 0.040(3) Uani 1 1 d . . .
C24 C 0.3509(8) 0.0234(3) 0.4223(8) 0.045(3) Uani 1 1 d . . .
H24A H 0.3265 0.0357 0.4723 0.054 Uiso 1 1 calc R . .
C25 C 0.3342(8) -0.0141(3) 0.4103(8) 0.049(3) Uani 1 1 d . . .
C26 C 0.2774(9) -0.0343(4) 0.4669(9) 0.061(3) Uani 1 1 d . . .
H26A H 0.2522 -0.0230 0.5179 0.073 Uiso 1 1 calc R . .
C27 C 0.2588(9) -0.0703(4) 0.4477(9) 0.064(4) Uani 1 1 d . . .
H27A H 0.2197 -0.0832 0.4850 0.077 Uiso 1 1 calc R . .
C28 C 0.2970(10) -0.0884(3) 0.3737(9) 0.060(3) Uani 1 1 d . . .
H28A H 0.2827 -0.1130 0.3618 0.072 Uiso 1 1 calc R . .
C29 C 0.3551(9) -0.0704(3) 0.3184(9) 0.053(3) Uani 1 1 d . . .
H29A H 0.3808 -0.0825 0.2692 0.063 Uiso 1 1 calc R . .
C30 C 0.3759(8) -0.0331(3) 0.3367(8) 0.046(3) Uani 1 1 d . . .
C31 C 0.4314(8) -0.0119(3) 0.2783(7) 0.041(3) Uani 1 1 d . . .
H31A H 0.4611 -0.0234 0.2309 0.049 Uiso 1 1 calc R . .
C32 C 0.4424(8) 0.0247(3) 0.2894(8) 0.037(2) Uani 1 1 d . . .
C33 C 0.5520(8) 0.0283(3) 0.1731(8) 0.040(3) Uani 1 1 d . . .
H33A H 0.4984 0.0129 0.1170 0.048 Uiso 1 1 calc R . .
H33B H 0.6139 0.0132 0.2223 0.048 Uiso 1 1 calc R . .
C34 C 0.6029(8) 0.0555(3) 0.1214(8) 0.042(3) Uani 1 1 d . . .
H34A H 0.6391 0.0745 0.1737 0.050 Uiso 1 1 calc R . .
H34B H 0.6632 0.0444 0.1002 0.050 Uiso 1 1 calc R . .
C35 C 0.5623(8) 0.0937(3) -0.0319(8) 0.043(3) Uani 1 1 d . . .
H35A H 0.6249 0.0815 -0.0469 0.052 Uiso 1 1 calc R . .
H35B H 0.5946 0.1151 0.0113 0.052 Uiso 1 1 calc R . .
C36 C 0.4670(8) 0.1041(2) -0.1374(8) 0.039(2) Uani 1 1 d . . .
H36A H 0.4999 0.1184 -0.1812 0.047 Uiso 1 1 calc R . .
H36B H 0.4331 0.0824 -0.1786 0.047 Uiso 1 1 calc R . .
C37 C 0.2867(9) 0.1354(2) -0.2165(7) 0.041(3) Uani 1 1 d . . .
H37A H 0.2128 0.1252 -0.2188 0.049 Uiso 1 1 calc R . .
H37B H 0.3020 0.1265 -0.2797 0.049 Uiso 1 1 calc R . .
C38 C 0.2770(8) 0.1757(2) -0.2225(7) 0.037(2) Uani 1 1 d . . .
H38A H 0.3530 0.1864 -0.2108 0.044 Uiso 1 1 calc R . .
H38B H 0.2226 0.1831 -0.2942 0.044 Uiso 1 1 calc R . .
C39 C 0.2154(8) 0.2242(2) -0.1371(7) 0.034(2) Uani 1 1 d . . .
C40 C 0.2432(7) 0.2493(2) -0.1957(7) 0.031(2) Uani 1 1 d . . .
H40A H 0.2781 0.2425 -0.2450 0.037 Uiso 1 1 calc R . .
C41 C 0.2212(8) 0.2859(2) -0.1849(7) 0.033(2) Uani 1 1 d . . .
C42 C 0.2511(8) 0.3129(3) -0.2447(8) 0.046(3) Uani 1 1 d . . .
H42A H 0.2848 0.3061 -0.2950 0.056 Uiso 1 1 calc R . .
C43 C 0.2332(9) 0.3486(3) -0.2325(9) 0.051(3) Uani 1 1 d . . .
H43A H 0.2570 0.3659 -0.2715 0.061 Uiso 1 1 calc R . .
C44 C 0.1788(9) 0.3589(3) -0.1608(9) 0.052(3) Uani 1 1 d . . .
H44A H 0.1644 0.3832 -0.1532 0.062 Uiso 1 1 calc R . .
C45 C 0.1459(8) 0.3336(3) -0.1011(8) 0.048(3) Uani 1 1 d . . .
H45A H 0.1100 0.3409 -0.0531 0.058 Uiso 1 1 calc R . .
C46 C 0.1662(8) 0.2962(2) -0.1120(8) 0.036(2) Uani 1 1 d . . .
C47 C 0.1341(8) 0.2693(2) -0.0531(7) 0.033(2) Uani 1 1 d . . .
H47A H 0.0961 0.2758 -0.0060 0.039 Uiso 1 1 calc R . .
C48 C 0.1575(8) 0.2336(2) -0.0634(7) 0.031(2) Uani 1 1 d . . .
C49 C 0.0382(8) 0.2131(2) 0.0333(8) 0.038(2) Uani 1 1 d . . .
H49A H -0.0246 0.2272 -0.0183 0.045 Uiso 1 1 calc R . .
H49B H 0.0722 0.2269 0.1006 0.045 Uiso 1 1 calc R . .
C50 C -0.0098(9) 0.1781(3) 0.0570(9) 0.049(3) Uani 1 1 d . . .
H50A H -0.0821 0.1830 0.0690 0.059 Uiso 1 1 calc R . .
H50B H -0.0289 0.1626 -0.0069 0.059 Uiso 1 1 calc R . .
C51 C 0.0819(8) 0.1757(3) 0.2515(8) 0.045(3) Uani 1 1 d . . .
H51A H 0.0071 0.1849 0.2499 0.054 Uiso 1 1 calc R . .
H51B H 0.1366 0.1957 0.2661 0.054 Uiso 1 1 calc R . .
C52 C 0.1268(10) 0.1481(3) 0.3380(9) 0.055(3) Uani 1 1 d . . .
H52A H 0.1296 0.1579 0.4077 0.066 Uiso 1 1 calc R . .
H52B H 0.0743 0.1275 0.3203 0.066 Uiso 1 1 calc R . .
C53 C 0.2819(13) 0.1100(4) 0.4342(9) 0.082(4) Uani 1 1 d . . .
H53A H 0.2773 0.1199 0.5012 0.099 Uiso 1 1 calc R . .
H53B H 0.2311 0.0890 0.4138 0.099 Uiso 1 1 calc R . .
C54 C 0.3949(10) 0.0996(4) 0.4534(9) 0.070(4) Uani 1 1 d . . .
H54A H 0.4225 0.0853 0.5201 0.084 Uiso 1 1 calc R . .
H54B H 0.4433 0.1211 0.4666 0.084 Uiso 1 1 calc R . .
C55 C 0.9336(10) -0.0446(3) 0.4035(8) 0.063(3) Uani 1 1 d . . .
H55A H 0.9340 -0.0422 0.4767 0.095 Uiso 1 1 calc R . .
H55B H 0.9697 -0.0238 0.3856 0.095 Uiso 1 1 calc R . .
H55C H 0.9766 -0.0659 0.3992 0.095 Uiso 1 1 calc R . .
C56 C 0.6081(15) 0.2144(5) -0.2232(14) 0.171(10) Uani 1 1 d . . .
H56A H 0.5494 0.2290 -0.2106 0.257 Uiso 1 1 calc R . .
H56B H 0.5749 0.2030 -0.2938 0.257 Uiso 1 1 calc R . .
H56C H 0.6726 0.2294 -0.2214 0.257 Uiso 1 1 calc R . .
B1 B 0.9169(11) 0.0555(4) 0.2962(11) 0.048(3) Uani 1 1 d . . .
B2 B 0.8000(13) 0.2755(4) 0.0224(11) 0.059(4) Uani 1 1 d . . .
F1 F 0.8921(6) 0.08029(17) 0.2149(5) 0.075(2) Uani 1 1 d . . .
F2 F 0.8715(9) 0.0597(4) 0.3644(7) 0.220(8) Uani 1 1 d . . .
F3 F 0.8640(9) 0.0244(2) 0.2344(9) 0.162(5) Uani 1 1 d . . .
F4 F 1.0301(6) 0.0452(2) 0.3360(5) 0.088(2) Uani 1 1 d . . .
F5 F 0.8530(10) 0.3083(3) 0.0616(8) 0.152(4) Uani 1 1 d . . .
F6 F 0.6859(7) 0.2787(3) 0.0053(7) 0.119(3) Uani 1 1 d . . .
F7 F 0.8115(7) 0.2696(2) -0.0755(5) 0.107(3) Uani 1 1 d . . .
F8 F 0.8557(6) 0.2510(2) 0.0999(6) 0.093(2) Uani 1 1 d . . .

loop_
_atom_site_aniso_label
_atom_site_aniso_U_11
_atom_site_aniso_U_22
_atom_site_aniso_U_33
_atom_site_aniso_U_23
_atom_site_aniso_U_13
_atom_site_aniso_U_12
O1 0.040(4) 0.040(4) 0.042(4) 0.006(3) 0.023(3) 0.006(3)
O2 0.036(4) 0.040(4) 0.048(4) 0.013(3) 0.017(4) 0.009(3)
O3 0.058(4) 0.039(4) 0.033(4) 0.000(3) 0.019(4) 0.022(4)
O4 0.035(4) 0.030(4) 0.031(4) 0.003(3) 0.013(3) 0.007(3)
O5 0.046(4) 0.025(3) 0.039(4) 0.003(3) 0.024(3) 0.002(3)
O6 0.052(4) 0.039(4) 0.037(4) -0.004(3) 0.024(4) 0.004(3)
O7 0.075(5) 0.037(4) 0.035(4) 0.005(3) 0.019(4) 0.015(4)
O8 0.058(5) 0.061(5) 0.041(4) -0.012(4) 0.015(4) 0.016(4)
O9 0.074(6) 0.130(8) 0.070(6) -0.014(5) 0.045(5) 0.009(6)
O10 0.087(6) 0.092(6) 0.035(5) -0.017(4) 0.022(4) -0.016(5)
O11 0.140(12) 0.259(18) 0.181(14) -0.019(12) 0.072(11) 0.082(12)
O12 0.167(11) 0.095(7) 0.123(9) -0.004(6) 0.108(9) -0.036(7)
N1 0.064(6) 0.025(5) 0.058(6) -0.006(5) 0.029(5) -0.002(4)
N2 0.033(4) 0.017(4) 0.027(4) -0.003(4) 0.009(4) 0.002(3)
N3 0.028(4) 0.014(4) 0.030(4) -0.004(4) 0.011(4) -0.002(3)
N4 0.044(5) 0.025(4) 0.032(5) 0.004(4) 0.014(4) 0.002(4)
N5 0.070(7) 0.041(5) 0.039(6) -0.004(4) 0.027(6) 0.005(5)
N6 0.072(9) 0.108(10) 0.090(9) 0.012(8) 0.037(7) 0.008(7)
C1 0.060(8) 0.046(8) 0.057(8) -0.007(6) 0.029(6) 0.011(6)
C2 0.040(6) 0.028(6) 0.042(6) -0.003(5) 0.015(5) 0.000(5)
C3 0.021(5) 0.014(5) 0.032(6) 0.002(4) 0.012(4) 0.006(4)
C4 0.031(6) 0.022(6) 0.040(6) 0.004(5) 0.012(5) -0.002(4)
C5 0.043(6) 0.032(7) 0.057(7) 0.014(6) 0.021(5) 0.006(5)
C6 0.019(5) 0.028(5) 0.023(5) -0.003(4) 0.004(4) 0.002(4)
C7 0.035(6) 0.037(6) 0.037(6) -0.006(5) 0.022(5) -0.003(5)
C8 0.028(6) 0.027(6) 0.042(6) 0.001(5) 0.011(5) 0.001(4)
C9 0.039(6) 0.030(6) 0.022(5) -0.002(4) 0.016(5) -0.002(5)
C10 0.022(5) 0.023(6) 0.031(5) 0.002(4) 0.011(4) -0.006(4)
C11 0.039(6) 0.023(5) 0.040(6) 0.002(4) 0.018(5) 0.006(4)
C12 0.033(6) 0.023(5) 0.040(6) 0.002(4) 0.008(5) 0.005(4)
C13 0.043(6) 0.017(5) 0.039(6) -0.007(4) 0.024(5) 0.001(4)
C14 0.045(6) 0.022(6) 0.027(5) 0.000(4) 0.023(5) 0.002(5)
C15 0.027(5) 0.019(5) 0.022(5) 0.014(4) 0.008(4) 0.003(4)
C16 0.057(7) 0.022(6) 0.043(6) -0.008(5) 0.031(6) -0.004(5)
C17 0.042(6) 0.030(6) 0.028(6) -0.008(5) 0.013(5) -0.003(5)
C18 0.029(5) 0.021(5) 0.017(5) -0.005(4) 0.010(4) 0.006(4)
C19 0.051(7) 0.031(6) 0.039(6) -0.001(5) 0.021(5) -0.005(5)
C20 0.060(7) 0.036(6) 0.050(7) 0.006(5) 0.038(6) -0.001(5)
C21 0.059(7) 0.026(6) 0.057(7) -0.009(5) 0.032(6) -0.006(5)
C22 0.046(6) 0.037(6) 0.032(6) -0.007(5) 0.019(5) -0.009(5)
C23 0.031(6) 0.045(7) 0.042(6) 0.004(6) 0.010(5) 0.002(5)
C24 0.035(6) 0.058(8) 0.047(7) 0.003(6) 0.019(5) 0.013(6)
C25 0.029(6) 0.076(9) 0.037(6) 0.026(6) 0.007(5) 0.012(6)
C26 0.043(7) 0.086(10) 0.050(8) 0.009(7) 0.013(6) 0.006(7)
C27 0.045(7) 0.099(11) 0.048(8) 0.036(8) 0.015(6) 0.011(7)
C28 0.062(8) 0.051(7) 0.063(8) 0.022(6) 0.018(7) -0.004(6)
C29 0.044(7) 0.056(8) 0.059(8) 0.018(6) 0.020(6) 0.005(6)
C30 0.033(6) 0.071(8) 0.032(6) 0.015(6) 0.009(5) 0.014(6)
C31 0.039(6) 0.053(8) 0.031(6) 0.002(5) 0.014(5) 0.012(5)
C32 0.037(6) 0.042(7) 0.035(6) 0.001(5) 0.016(5) 0.009(5)
C33 0.039(6) 0.045(6) 0.041(6) 0.005(5) 0.019(5) 0.008(5)
C34 0.040(6) 0.041(6) 0.052(7) 0.009(5) 0.027(6) 0.008(5)
C35 0.039(6) 0.038(6) 0.055(7) 0.001(5) 0.019(6) -0.003(5)
C36 0.050(7) 0.032(6) 0.044(6) 0.001(5) 0.027(6) 0.008(5)
C37 0.054(7) 0.037(6) 0.024(6) -0.001(5) 0.004(5) 0.010(5)
C38 0.049(6) 0.035(6) 0.037(6) 0.003(5) 0.027(5) 0.002(5)
C39 0.036(6) 0.031(6) 0.031(6) 0.004(5) 0.009(5) 0.003(5)
C40 0.033(6) 0.031(6) 0.035(6) 0.001(5) 0.020(5) 0.002(4)
C41 0.033(6) 0.022(6) 0.036(6) 0.002(5) 0.004(5) -0.001(4)
C42 0.034(6) 0.043(7) 0.052(7) 0.003(6) 0.003(5) 0.006(5)
C43 0.058(7) 0.036(7) 0.053(7) 0.005(6) 0.013(6) -0.021(6)
C44 0.059(7) 0.016(6) 0.061(8) 0.014(6) -0.002(6) -0.001(5)
C45 0.045(7) 0.039(7) 0.046(7) -0.005(5) 0.000(5) 0.011(5)
C46 0.033(6) 0.025(6) 0.042(6) -0.002(5) 0.003(5) 0.002(5)
C47 0.039(6) 0.025(6) 0.038(6) -0.007(5) 0.018(5) -0.002(5)
C48 0.036(6) 0.024(6) 0.023(5) 0.001(4) 0.001(5) -0.002(5)
C49 0.037(6) 0.034(6) 0.050(7) 0.001(5) 0.024(5) 0.003(5)
C50 0.046(7) 0.044(6) 0.056(7) 0.000(6) 0.018(6) 0.003(6)
C51 0.035(6) 0.047(7) 0.057(7) -0.010(6) 0.021(5) 0.004(5)
C52 0.079(9) 0.050(7) 0.054(7) -0.004(6) 0.045(7) 0.001(6)
C53 0.128(13) 0.090(10) 0.028(7) -0.005(7) 0.029(8) 0.032(9)
C54 0.057(8) 0.110(11) 0.034(7) -0.006(7) 0.007(6) 0.016(8)
C55 0.066(9) 0.073(8) 0.043(7) 0.005(6) 0.012(7) 0.011(7)
C56 0.145(16) 0.181(19) 0.125(15) 0.111(15) -0.024(12) -0.056(14)
B1 0.030(8) 0.060(9) 0.058(9) 0.010(8) 0.021(7) -0.007(7)
B2 0.056(10) 0.075(11) 0.049(9) 0.025(8) 0.022(7) 0.021(8)
F1 0.117(6) 0.060(4) 0.055(4) 0.003(4) 0.041(4) 0.005(4)
F2 0.177(9) 0.44(2) 0.092(7) 0.148(10) 0.111(7) 0.222(12)
F3 0.145(9) 0.085(6) 0.190(11) 0.055(7) -0.017(8) -0.017(6)
F4 0.060(5) 0.154(7) 0.056(4) 0.005(4) 0.029(4) 0.023(5)
F5 0.211(11) 0.107(8) 0.107(7) 0.022(6) 0.022(7) -0.027(8)
F6 0.084(6) 0.180(9) 0.118(7) 0.045(6) 0.065(5) 0.058(6)
F7 0.109(6) 0.170(8) 0.058(5) 0.038(5) 0.050(4) 0.075(6)
F8 0.108(6) 0.114(6) 0.074(5) 0.043(5) 0.053(5) 0.055(5)

loop_
_atom_type_symbol
_atom_type_description
_atom_type_scat_dispersion_real
_atom_type_scat_dispersion_imag
_atom_type_scat_source
C C 0.0033 0.0016 'International Tables Vol C Tables 4.2.6.8 and 6.1.1.4'
H H 0.0000 0.0000 'International Tables Vol C Tables 4.2.6.8 and 6.1.1.4'
B B 0.0013 0.0007 'International Tables Vol C Tables 4.2.6.8 and 6.1.1.4'
N N 0.0061 0.0033 'International Tables Vol C Tables 4.2.6.8 and 6.1.1.4'
O O 0.0106 0.0060 'International Tables Vol C Tables 4.2.6.8 and 6.1.1.4'
F F 0.0171 0.0103 'International Tables Vol C Tables 4.2.6.8 and 6.1.1.4'

loop_
_geom_angle_atom_site_label_1
_geom_angle_atom_site_label_2
_geom_angle_atom_site_label_3
_geom_angle
_geom_angle_site_symmetry_1
_geom_angle_site_symmetry_3
_geom_angle_publ_flag
C32 O1 C33 117.4(7) . . ?
C35 O2 C34 111.8(7) . . ?
C36 O3 C37 113.5(7) . . ?
C39 O4 C38 114.7(6) . . ?
C48 O5 C49 117.2(7) . . ?
C51 O6 C50 114.2(7) . . ?
C52 O7 C53 108.3(8) . . ?
C23 O8 C54 120.7(9) . . ?
C5 N1 C1 116.0(8) . . ?
C9 N2 C8 120.0(7) . . ?
C9 N2 C11 120.6(7) . . ?
C8 N2 C11 119.3(7) . . ?
C13 N3 C17 121.2(7) . . ?
C13 N3 C12 119.4(7) . . ?
C17 N3 C12 119.4(7) . . ?
C21 N4 C20 114.6(8) . . ?
O9 N5 O10 122.5(10) . . ?
O9 N5 C55 119.2(9) . . ?
O10 N5 C55 118.3(9) . . ?
O12 N6 O11 120.9(15) . . ?
O12 N6 C56 120.3(15) . . ?
O11 N6 C56 118.8(16) . . ?
N1 C1 C2 124.1(10) . . ?
C1 C2 C3 119.6(9) . . ?
C4 C3 C2 116.9(8) . . ?
C4 C3 C6 122.4(8) . . ?
C2 C3 C6 120.7(8) . . ?
C3 C4 C5 119.4(9) . . ?
N1 C5 C4 123.9(9) . . ?
C7 C6 C10 116.3(8) . . ?
C7 C6 C3 122.1(8) . . ?
C10 C6 C3 121.6(8) . . ?
C8 C7 C6 121.9(8) . . ?
N2 C8 C7 120.0(8) . . ?
N2 C9 C10 121.6(8) . . ?
C9 C10 C6 120.1(8) . . ?
N2 C11 C12 109.1(7) . . ?
N3 C12 C11 111.1(7) . . ?
N3 C13 C14 121.2(8) . . ?
C13 C14 C15 119.8(8) . . ?
C16 C15 C14 117.2(7) . . ?
C16 C15 C18 121.7(7) . . ?
C14 C15 C18 121.0(7) . . ?
C17 C16 C15 121.5(8) . . ?
N3 C17 C16 119.1(8) . . ?
C19 C18 C22 115.9(8) . . ?
C19 C18 C15 122.0(7) . . ?
C22 C18 C15 122.0(7) . . ?
C18 C19 C20 119.9(9) . . ?
N4 C20 C19 124.5(9) . . ?
N4 C21 C22 125.2(9) . . ?
C18 C22 C21 119.6(8) . . ?
C24 C23 O8 123.4(9) . . ?
C24 C23 C32 121.3(10) . . ?
O8 C23 C32 115.3(9) . . ?
C23 C24 C25 121.4(10) . . ?
C26 C25 C24 123.2(11) . . ?
C26 C25 C30 117.5(11) . . ?
C24 C25 C30 119.3(10) . . ?
C27 C26 C25 120.4(12) . . ?
C26 C27 C28 121.5(11) . . ?
C29 C28 C27 120.6(11) . . ?
C28 C29 C30 119.2(11) . . ?
C29 C30 C25 120.6(10) . . ?
C29 C30 C31 122.7(10) . . ?
C25 C30 C31 116.6(10) . . ?
C32 C31 C30 122.4(9) . . ?
O1 C32 C31 124.2(8) . . ?
O1 C32 C23 116.8(9) . . ?
C31 C32 C23 119.0(9) . . ?
O1 C33 C34 109.6(8) . . ?
O2 C34 C33 110.4(8) . . ?
O2 C35 C36 108.6(7) . . ?
O3 C36 C35 111.2(7) . . ?
O3 C37 C38 111.4(8) . . ?
O4 C38 C37 107.6(7) . . ?
C40 C39 O4 126.8(8) . . ?
C40 C39 C48 120.9(8) . . ?
O4 C39 C48 112.3(8) . . ?
C39 C40 C41 121.4(8) . . ?
C40 C41 C42 122.5(9) . . ?
C40 C41 C46 119.3(8) . . ?
C42 C41 C46 118.2(8) . . ?
C43 C42 C41 122.9(10) . . ?
C42 C43 C44 119.0(10) . . ?
C45 C44 C43 120.7(10) . . ?
C44 C45 C46 120.7(10) . . ?
C47 C46 C41 118.6(8) . . ?
C47 C46 C45 122.9(9) . . ?
C41 C46 C45 118.5(9) . . ?
C48 C47 C46 121.5(8) . . ?
C47 C48 O5 124.8(8) . . ?
C47 C48 C39 118.2(8) . . ?
O5 C48 C39 116.9(7) . . ?
O5 C49 C50 109.4(7) . . ?
O6 C50 C49 113.7(8) . . ?
O6 C51 C52 108.1(8) . . ?
O7 C52 C51 110.3(8) . . ?
C54 C53 O7 111.8(11) . . ?
C53 C54 O8 115.7(9) . . ?
F2 B1 F4 115.7(11) . . ?
F2 B1 F1 117.1(12) . . ?
F4 B1 F1 113.5(9) . . ?
F2 B1 F3 106.5(12) . . ?
F4 B1 F3 100.4(11) . . ?
F1 B1 F3 100.4(10) . . ?
F6 B2 F8 113.3(11) . . ?
F6 B2 F7 108.7(11) . . ?
F8 B2 F7 113.8(11) . . ?
F6 B2 F5 107.7(12) . . ?
F8 B2 F5 105.8(12) . . ?
F7 B2 F5 107.2(12) . . ?

loop_
_geom_bond_atom_site_label_1
_geom_bond_atom_site_label_2
_geom_bond_distance
_geom_bond_site_symmetry_2
_geom_bond_publ_flag
O1 C32 1.358(10) . ?
O1 C33 1.421(10) . ?
O2 C35 1.419(10) . ?
O2 C34 1.422(10) . ?
O3 C36 1.407(10) . ?
O3 C37 1.429(10) . ?
O4 C39 1.387(10) . ?
O4 C38 1.437(10) . ?
O5 C48 1.369(10) . ?
O5 C49 1.420(10) . ?
O6 C51 1.412(10) . ?
O6 C50 1.417(11) . ?
O7 C52 1.418(11) . ?
O7 C53 1.454(13) . ?
O8 C23 1.380(11) . ?
O8 C54 1.444(12) . ?
O9 N5 1.200(10) . ?
O10 N5 1.204(10) . ?
O11 N6 1.198(14) . ?
O12 N6 1.168(13) . ?
N1 C5 1.317(12) . ?
N1 C1 1.339(12) . ?
N2 C9 1.337(10) . ?
N2 C8 1.342(10) . ?
N2 C11 1.481(10) . ?
N3 C13 1.335(10) . ?
N3 C17 1.342(10) . ?
N3 C12 1.483(10) . ?
N4 C21 1.305(11) . ?
N4 C20 1.319(11) . ?
N5 C55 1.483(13) . ?
N6 C56 1.413(17) . ?
C1 C2 1.369(13) . ?
C2 C3 1.379(12) . ?
C3 C4 1.377(11) . ?
C3 C6 1.482(11) . ?
C4 C5 1.390(12) . ?
C6 C7 1.381(11) . ?
C6 C10 1.396(11) . ?
C7 C8 1.357(12) . ?
C9 C10 1.352(11) . ?
C11 C12 1.497(12) . ?
C13 C14 1.360(11) . ?
C14 C15 1.392(11) . ?
C15 C16 1.380(11) . ?
C15 C18 1.499(11) . ?
C16 C17 1.371(12) . ?
C18 C19 1.364(11) . ?
C18 C22 1.369(11) . ?
C19 C20 1.386(12) . ?
C21 C22 1.383(12) . ?
C23 C24 1.344(13) . ?
C23 C32 1.396(13) . ?
C24 C25 1.405(14) . ?
C25 C26 1.404(14) . ?
C25 C30 1.428(14) . ?
C26 C27 1.362(16) . ?
C27 C28 1.391(15) . ?
C28 C29 1.359(14) . ?
C29 C30 1.409(14) . ?
C30 C31 1.430(13) . ?
C31 C32 1.361(13) . ?
C33 C34 1.472(12) . ?
C35 C36 1.494(12) . ?
C37 C38 1.497(12) . ?
C39 C40 1.325(12) . ?
C39 C48 1.434(12) . ?
C40 C41 1.397(12) . ?
C41 C42 1.399(13) . ?
C41 C46 1.407(12) . ?
C42 C43 1.361(13) . ?
C43 C44 1.387(14) . ?
C44 C45 1.372(14) . ?
C45 C46 1.422(13) . ?
C46 C47 1.402(12) . ?
C47 C48 1.368(12) . ?
C49 C50 1.499(12) . ?
C51 C52 1.475(13) . ?
C53 C54 1.368(15) . ?
B1 F2 1.222(14) . ?
B1 F4 1.346(13) . ?
B1 F1 1.351(13) . ?
B1 F3 1.420(15) . ?
B2 F6 1.338(15) . ?
B2 F8 1.344(14) . ?
B2 F7 1.355(14) . ?
B2 F5 1.386(17) . ?
